data_4341122
loop_
_publ_author_name
'Molon, Mariusz'
'Gemel, Christian'
'Jerabek, Paul'
'Trombach, Lukas'
'Frenking, Gernot'
'Fischer, Roland A.'

_publ_section_title
;
 Hume-Rothery Phase-Inspired Metal-Rich Molecules: Cluster Expansion of
 [Ni(ZnMe)6(ZnCp*)2] by Face Capping with Ni(0)(\h(6)-toluene) and
 Ni(I)(\h(5)-Cp*).
;
_journal_issue 19
_journal_name_full 'Inorganic chemistry'
_journal_page_first 10403
_journal_page_last 10411
_journal_paper_doi 10.1021/ic5014335
_journal_volume 53
_journal_year 2014
_chemical_formula_moiety 'C36 H63 Ni2 Zn8 '
_chemical_formula_sum 'C36 H63 Ni2 Zn8'
_chemical_formula_weight 1136.24
_chemical_name_systematic
; 
 ? 
;
_space_group_IT_number 2
_space_group_name_Hall '-P 1'
_symmetry_cell_setting triclinic
_symmetry_space_group_name_Hall '-P 1'
_symmetry_space_group_name_H-M 'P -1'
_atom_sites_solution_hydrogens geom
_atom_sites_solution_primary direct
_atom_sites_solution_secondary difmap
_audit_creation_method SHELXL-97
_cell_angle_alpha 74.100(10)
_cell_angle_beta 69.449(10)
_cell_angle_gamma 86.513(9)
_cell_formula_units_Z 2
_cell_length_a 12.3108(13)
_cell_length_b 12.7998(15)
_cell_length_c 16.8206(19)
_cell_measurement_reflns_used 200
_cell_measurement_temperature 110(2)
_cell_measurement_theta_max 25
_cell_measurement_theta_min 3
_cell_volume 2385.0(5)
_computing_cell_refinement 'CrysAlis RED 1.171.13, Oxford Diffraction'
_computing_data_collection 'CrysAlis CCD 1.171.13, Oxford Diffraction'
_computing_data_reduction 'CrysAlis RED 1.171.13, Oxford Diffraction'
_computing_molecular_graphics SHELXL-97
_computing_publication_material SHELXL-97
_computing_structure_refinement 'SHELXL-97 (Sheldrick, 1997)'
_computing_structure_solution 'SHELXS-97 (Sheldrick, 1990)'
_diffrn_ambient_temperature 110(2)
_diffrn_measured_fraction_theta_full 0.997
_diffrn_measured_fraction_theta_max 0.997
_diffrn_measurement_device_type 'Sapphire2-CCD, Oxford Diffraction'
_diffrn_measurement_method '560 images at 1.0 deg. in \w and 25 sec.'
_diffrn_radiation_monochromator graphite
_diffrn_radiation_source 'Enhance (Mo) X-ray Source'
_diffrn_radiation_type MoK\a
_diffrn_radiation_wavelength 0.71073
_diffrn_reflns_av_R_equivalents 0.0307
_diffrn_reflns_av_sigmaI/netI 0.0366
_diffrn_reflns_limit_h_max 14
_diffrn_reflns_limit_h_min -14
_diffrn_reflns_limit_k_max 15
_diffrn_reflns_limit_k_min -15
_diffrn_reflns_limit_l_max 20
_diffrn_reflns_limit_l_min -20
_diffrn_reflns_number 23790
_diffrn_reflns_theta_full 25.00
_diffrn_reflns_theta_max 25.00
_diffrn_reflns_theta_min 3.22
_exptl_absorpt_coefficient_mu 4.736
_exptl_absorpt_correction_T_max 0.7298
_exptl_absorpt_correction_T_min 0.4865
_exptl_absorpt_correction_type empirical
_exptl_absorpt_process_details abspack
_exptl_crystal_colour red
_exptl_crystal_density_diffrn 1.582
_exptl_crystal_density_method 'not measured'
_exptl_crystal_description prism
_exptl_crystal_F_000 1150
_exptl_crystal_size_max 0.35
_exptl_crystal_size_mid 0.14
_exptl_crystal_size_min 0.07
_platon_squeeze_details
;
;
_refine_diff_density_max 2.677
_refine_diff_density_min -1.006
_refine_diff_density_rms 0.132
_refine_ls_extinction_method none
_refine_ls_goodness_of_fit_ref 1.051
_refine_ls_hydrogen_treatment constr
_refine_ls_matrix_type full
_refine_ls_number_parameters 437
_refine_ls_number_reflns 8385
_refine_ls_number_restraints 0
_refine_ls_restrained_S_all 1.051
_refine_ls_R_factor_all 0.0506
_refine_ls_R_factor_gt 0.0403
_refine_ls_shift/su_max 0.001
_refine_ls_shift/su_mean 0.000
_refine_ls_structure_factor_coef Fsqd
_refine_ls_weighting_details 'calc w=1/[\s^2^(Fo^2^)+(0.0553P)^2^+6.4677P] where P=(Fo^2^+2Fc^2^)/3'
_refine_ls_weighting_scheme calc
_refine_ls_wR_factor_gt 0.1042
_refine_ls_wR_factor_ref 0.1087
_reflns_number_gt 6933
_reflns_number_total 8385
_reflns_threshold_expression >2sigma(I)
_cod_data_source_file ic5014335_si_001.cif
_cod_data_source_block 1
_cod_depositor_comments 'Adding full bibliography for 4341122--4341123.cif.'
_cod_original_sg_symbol_H-M P-1
_cod_database_code 4341122

loop_
_symmetry_equiv_pos_as_xyz
'x, y, z'
'-x, -y, -z'

loop_
_atom_site_label
_atom_site_type_symbol
_atom_site_fract_x
_atom_site_fract_y
_atom_site_fract_z
_atom_site_U_iso_or_equiv
_atom_site_adp_type
_atom_site_occupancy
_atom_site_symmetry_multiplicity
_atom_site_calc_flag
_atom_site_refinement_flags
Ni1 Ni 0.43135(5) 0.79526(5) 0.26346(4) 0.01323(14) Uani 1 1 d .
Ni2 Ni 0.64239(5) 0.80802(5) 0.24531(4) 0.01786(15) Uani 1 1 d .
Zn1 Zn 0.28419(5) 0.91325(5) 0.31512(4) 0.01751(14) Uani 1 1 d .
Zn2 Zn 0.34233(5) 0.66374(5) 0.22901(4) 0.01807(14) Uani 1 1 d .
Zn3 Zn 0.36886(5) 0.88700(5) 0.14735(4) 0.02404(15) Uani 1 1 d .
Zn4 Zn 0.28831(5) 0.69613(5) 0.39329(4) 0.02197(15) Uani 1 1 d .
Zn5 Zn 0.47842(5) 0.82441(5) 0.38187(4) 0.02221(15) Uani 1 1 d .
Zn6 Zn 0.57773(5) 0.76366(5) 0.13703(4) 0.02359(15) Uani 1 1 d .
Zn7 Zn 0.53323(5) 0.96650(5) 0.20638(4) 0.02277(15) Uani 1 1 d .
Zn8 Zn 0.52162(5) 0.63381(5) 0.31587(4) 0.02301(15) Uani 1 1 d .
C1 C 0.7589(4) 0.7612(4) 0.3140(3) 0.0205(11) Uani 1 1 d .
C2 C 0.7959(4) 0.7182(4) 0.2378(3) 0.0209(11) Uani 1 1 d .
C3 C 0.8203(4) 0.8084(4) 0.1625(3) 0.0208(11) Uani 1 1 d .
C4 C 0.8008(4) 0.9062(4) 0.1901(3) 0.0207(11) Uani 1 1 d .
C5 C 0.7621(4) 0.8770(4) 0.2843(3) 0.0194(10) Uani 1 1 d .
C6 C 0.7358(5) 0.6951(5) 0.4077(3) 0.0269(12) Uani 1 1 d .
H6A H 0.8098 0.6780 0.4172 0.040 Uiso 1 1 calc R
H6B H 0.6929 0.6275 0.4189 0.040 Uiso 1 1 calc R
H6C H 0.6898 0.7370 0.4481 0.040 Uiso 1 1 calc R
C7 C 0.8194(5) 0.6028(4) 0.2373(4) 0.0286(12) Uani 1 1 d .
H7A H 0.9030 0.5919 0.2219 0.043 Uiso 1 1 calc R
H7B H 0.7927 0.5856 0.1936 0.043 Uiso 1 1 calc R
H7C H 0.7780 0.5549 0.2958 0.043 Uiso 1 1 calc R
C8 C 0.8784(5) 0.8063(5) 0.0679(4) 0.0325(13) Uani 1 1 d .
H8A H 0.9619 0.8220 0.0494 0.049 Uiso 1 1 calc R
H8B H 0.8453 0.8612 0.0304 0.049 Uiso 1 1 calc R
H8C H 0.8658 0.7342 0.0622 0.049 Uiso 1 1 calc R
C9 C 0.8365(5) 1.0187(5) 0.1300(4) 0.0304(13) Uani 1 1 d .
H9A H 0.9206 1.0300 0.1120 0.046 Uiso 1 1 calc R
H9B H 0.7967 1.0723 0.1610 0.046 Uiso 1 1 calc R
H9C H 0.8154 1.0271 0.0776 0.046 Uiso 1 1 calc R
C10 C 0.7426(5) 0.9547(5) 0.3396(4) 0.0267(12) Uani 1 1 d .
H10A H 0.8167 0.9733 0.3428 0.040 Uiso 1 1 calc R
H10B H 0.6887 0.9209 0.3991 0.040 Uiso 1 1 calc R
H10C H 0.7095 1.0209 0.3131 0.040 Uiso 1 1 calc R
C11 C 0.2034(4) 1.0782(4) 0.3023(3) 0.0234(11) Uani 1 1 d .
C12 C 0.1213(4) 1.0035(4) 0.3043(3) 0.0229(11) Uani 1 1 d .
C13 C 0.0894(4) 0.9254(4) 0.3876(3) 0.0214(11) Uani 1 1 d .
C14 C 0.1508(4) 0.9517(4) 0.4367(3) 0.0197(11) Uani 1 1 d .
C15 C 0.2233(4) 1.0463(4) 0.3833(3) 0.0189(10) Uani 1 1 d .
C16 C 0.2502(5) 1.1809(5) 0.2299(4) 0.0379(15) Uani 1 1 d .
H16A H 0.1943 1.2382 0.2386 0.057 Uiso 1 1 calc R
H16B H 0.2628 1.1675 0.1728 0.057 Uiso 1 1 calc R
H16C H 0.3240 1.2038 0.2312 0.057 Uiso 1 1 calc R
C17 C 0.0687(5) 1.0146(6) 0.2350(4) 0.0365(14) Uani 1 1 d .
H17A H 0.0059 1.0659 0.2429 0.055 Uiso 1 1 calc R
H17B H 0.0374 0.9435 0.2400 0.055 Uiso 1 1 calc R
H17C H 0.1282 1.0415 0.1766 0.055 Uiso 1 1 calc R
C18 C -0.0060(5) 0.8383(5) 0.4234(4) 0.0339(14) Uani 1 1 d .
H18A H -0.0778 0.8649 0.4591 0.051 Uiso 1 1 calc R
H18B H 0.0164 0.7733 0.4601 0.051 Uiso 1 1 calc R
H18C H -0.0187 0.8202 0.3743 0.051 Uiso 1 1 calc R
C19 C 0.1324(5) 0.8962(5) 0.5319(3) 0.0276(12) Uani 1 1 d .
H19A H 0.0581 0.9170 0.5693 0.041 Uiso 1 1 calc R
H19B H 0.1956 0.9182 0.5473 0.041 Uiso 1 1 calc R
H19C H 0.1314 0.8172 0.5411 0.041 Uiso 1 1 calc R
C20 C 0.3020(5) 1.1032(4) 0.4092(4) 0.0277(12) Uani 1 1 d .
H20A H 0.2599 1.1598 0.4356 0.042 Uiso 1 1 calc R
H20B H 0.3688 1.1364 0.3569 0.042 Uiso 1 1 calc R
H20C H 0.3291 1.0508 0.4522 0.042 Uiso 1 1 calc R
C21 C 0.2068(4) 0.6340(4) 0.1734(3) 0.0210(11) Uani 1 1 d .
C22 C 0.3129(4) 0.5866(4) 0.1327(3) 0.0226(11) Uani 1 1 d .
C23 C 0.3377(4) 0.5031(4) 0.1986(3) 0.0207(11) Uani 1 1 d .
C24 C 0.2448(4) 0.4970(4) 0.2806(3) 0.0209(11) Uani 1 1 d .
C25 C 0.1652(4) 0.5774(4) 0.2650(3) 0.0216(11) Uani 1 1 d .
C26 C 0.1441(5) 0.7163(5) 0.1260(4) 0.0332(13) Uani 1 1 d .
H26A H 0.0930 0.6795 0.1079 0.050 Uiso 1 1 calc R
H26B H 0.2005 0.7644 0.0737 0.050 Uiso 1 1 calc R
H26C H 0.0977 0.7594 0.1651 0.050 Uiso 1 1 calc R
C27 C 0.3778(5) 0.6104(5) 0.0350(3) 0.0316(13) Uani 1 1 d .
H27A H 0.3405 0.5698 0.0093 0.047 Uiso 1 1 calc R
H27B H 0.4582 0.5885 0.0245 0.047 Uiso 1 1 calc R
H27C H 0.3771 0.6885 0.0076 0.047 Uiso 1 1 calc R
C28 C 0.4381(5) 0.4293(5) 0.1833(4) 0.0320(13) Uani 1 1 d .
H28A H 0.4270 0.3799 0.1511 0.048 Uiso 1 1 calc R
H28B H 0.4424 0.3869 0.2401 0.048 Uiso 1 1 calc R
H28C H 0.5103 0.4730 0.1486 0.048 Uiso 1 1 calc R
C29 C 0.2286(5) 0.4114(5) 0.3664(3) 0.0323(13) Uani 1 1 d .
H29A H 0.1844 0.3485 0.3692 0.048 Uiso 1 1 calc R
H29B H 0.1863 0.4415 0.4159 0.048 Uiso 1 1 calc R
H29C H 0.3048 0.3887 0.3697 0.048 Uiso 1 1 calc R
C30 C 0.0519(5) 0.5940(5) 0.3313(4) 0.0324(13) Uani 1 1 d .
H30A H -0.0048 0.5371 0.3410 0.049 Uiso 1 1 calc R
H30B H 0.0235 0.6654 0.3093 0.049 Uiso 1 1 calc R
H30C H 0.0627 0.5903 0.3870 0.049 Uiso 1 1 calc R
C31 C 0.3350(6) 0.9710(5) 0.0427(4) 0.0392(15) Uani 1 1 d .
H31A H 0.2513 0.9665 0.0547 0.059 Uiso 1 1 calc R
H31B H 0.3765 0.9412 -0.0072 0.059 Uiso 1 1 calc R
H31C H 0.3602 1.0471 0.0283 0.059 Uiso 1 1 calc R
C32 C 0.1880(5) 0.6084(4) 0.5089(3) 0.0288(12) Uani 1 1 d .
H32A H 0.1069 0.6261 0.5175 0.043 Uiso 1 1 calc R
H32B H 0.2097 0.6241 0.5554 0.043 Uiso 1 1 calc R
H32C H 0.1975 0.5310 0.5117 0.043 Uiso 1 1 calc R
C33 C 0.4562(4) 0.8378(5) 0.5000(3) 0.0252(12) Uani 1 1 d .
H33A H 0.5004 0.7827 0.5276 0.038 Uiso 1 1 calc R
H33B H 0.3735 0.8271 0.5362 0.038 Uiso 1 1 calc R
H33C H 0.4835 0.9103 0.4953 0.038 Uiso 1 1 calc R
C34 C 0.6462(5) 0.7162(6) 0.0287(4) 0.0425(16) Uani 1 1 d .
H34A H 0.6530 0.6371 0.0441 0.064 Uiso 1 1 calc R
H34B H 0.7233 0.7514 -0.0051 0.064 Uiso 1 1 calc R
H34C H 0.5963 0.7365 -0.0071 0.064 Uiso 1 1 calc R
C35 C 0.5558(5) 1.1254(4) 0.1653(4) 0.0340(14) Uani 1 1 d .
H35A H 0.5434 1.1546 0.2158 0.051 Uiso 1 1 calc R
H35B H 0.5003 1.1561 0.1361 0.051 Uiso 1 1 calc R
H35C H 0.6351 1.1447 0.1235 0.051 Uiso 1 1 calc R
C36 C 0.5360(5) 0.4812(4) 0.3751(4) 0.0308(13) Uani 1 1 d .
H36A H 0.5841 0.4775 0.4113 0.046 Uiso 1 1 calc R
H36B H 0.5723 0.4415 0.3307 0.046 Uiso 1 1 calc R
H36C H 0.4587 0.4486 0.4126 0.046 Uiso 1 1 calc R

loop_
_atom_site_aniso_label
_atom_site_aniso_U_11
_atom_site_aniso_U_22
_atom_site_aniso_U_33
_atom_site_aniso_U_23
_atom_site_aniso_U_13
_atom_site_aniso_U_12
Ni1 0.0114(3) 0.0132(3) 0.0133(3) -0.0036(2) -0.0021(2) 0.0004(2)
Ni2 0.0117(3) 0.0206(3) 0.0200(3) -0.0054(3) -0.0041(3) 0.0009(3)
Zn1 0.0149(3) 0.0183(3) 0.0178(3) -0.0065(2) -0.0032(2) 0.0049(2)
Zn2 0.0190(3) 0.0163(3) 0.0189(3) -0.0052(2) -0.0058(2) -0.0020(2)
Zn3 0.0288(3) 0.0236(3) 0.0213(3) -0.0045(3) -0.0123(3) 0.0039(3)
Zn4 0.0196(3) 0.0205(3) 0.0182(3) -0.0023(2) 0.0009(2) -0.0029(2)
Zn5 0.0272(3) 0.0222(3) 0.0195(3) -0.0053(3) -0.0107(3) -0.0012(3)
Zn6 0.0205(3) 0.0297(4) 0.0162(3) -0.0057(3) -0.0022(2) 0.0048(3)
Zn7 0.0248(3) 0.0185(3) 0.0227(3) 0.0002(2) -0.0089(3) -0.0050(2)
Zn8 0.0241(3) 0.0199(3) 0.0219(3) -0.0032(3) -0.0072(3) 0.0079(3)
C1 0.010(2) 0.028(3) 0.021(3) -0.002(2) -0.006(2) 0.000(2)
C2 0.012(2) 0.024(3) 0.030(3) -0.009(2) -0.010(2) 0.007(2)
C3 0.010(2) 0.028(3) 0.022(3) -0.004(2) -0.006(2) 0.001(2)
C4 0.014(2) 0.026(3) 0.022(3) -0.004(2) -0.008(2) 0.000(2)
C5 0.014(2) 0.022(3) 0.023(3) -0.004(2) -0.008(2) 0.000(2)
C6 0.022(3) 0.032(3) 0.024(3) 0.000(2) -0.009(2) -0.001(2)
C7 0.023(3) 0.027(3) 0.035(3) -0.009(3) -0.009(2) 0.004(2)
C8 0.020(3) 0.046(4) 0.029(3) -0.010(3) -0.006(2) 0.003(3)
C9 0.025(3) 0.029(3) 0.030(3) 0.005(3) -0.011(2) -0.003(2)
C10 0.023(3) 0.030(3) 0.029(3) -0.011(2) -0.009(2) 0.001(2)
C11 0.020(3) 0.023(3) 0.021(3) -0.004(2) -0.002(2) 0.008(2)
C12 0.015(2) 0.032(3) 0.021(3) -0.010(2) -0.005(2) 0.009(2)
C13 0.013(2) 0.023(3) 0.024(3) -0.009(2) -0.001(2) 0.003(2)
C14 0.018(2) 0.019(3) 0.021(2) -0.009(2) -0.004(2) 0.007(2)
C15 0.019(3) 0.017(3) 0.019(2) -0.007(2) -0.003(2) 0.004(2)
C16 0.038(3) 0.024(3) 0.035(3) 0.009(3) -0.005(3) 0.004(3)
C17 0.027(3) 0.055(4) 0.034(3) -0.017(3) -0.017(3) 0.015(3)
C18 0.021(3) 0.029(3) 0.046(3) -0.015(3) -0.001(3) 0.001(2)
C19 0.028(3) 0.030(3) 0.017(3) -0.007(2) 0.000(2) 0.010(2)
C20 0.030(3) 0.023(3) 0.031(3) -0.014(2) -0.008(2) 0.001(2)
C21 0.019(3) 0.021(3) 0.025(3) -0.007(2) -0.009(2) -0.003(2)
C22 0.023(3) 0.023(3) 0.021(3) -0.009(2) -0.004(2) -0.007(2)
C23 0.025(3) 0.014(3) 0.024(3) -0.008(2) -0.007(2) -0.005(2)
C24 0.023(3) 0.018(3) 0.019(2) -0.004(2) -0.004(2) -0.007(2)
C25 0.018(3) 0.024(3) 0.023(3) -0.010(2) -0.004(2) -0.009(2)
C26 0.028(3) 0.038(4) 0.036(3) -0.006(3) -0.018(3) 0.001(3)
C27 0.033(3) 0.041(4) 0.019(3) -0.009(3) -0.004(2) -0.005(3)
C28 0.035(3) 0.025(3) 0.034(3) -0.010(3) -0.008(3) 0.004(3)
C29 0.044(4) 0.024(3) 0.022(3) 0.003(2) -0.008(3) -0.010(3)
C30 0.022(3) 0.040(4) 0.031(3) -0.014(3) 0.001(2) -0.007(3)
C31 0.052(4) 0.041(4) 0.028(3) -0.006(3) -0.021(3) 0.006(3)
C32 0.031(3) 0.022(3) 0.023(3) -0.002(2) -0.001(2) 0.000(2)
C33 0.020(3) 0.037(3) 0.020(3) -0.009(2) -0.007(2) 0.002(2)
C34 0.029(3) 0.061(5) 0.030(3) -0.023(3) 0.009(3) -0.010(3)
C35 0.029(3) 0.017(3) 0.044(3) 0.004(3) -0.007(3) -0.008(2)
C36 0.028(3) 0.023(3) 0.040(3) -0.003(3) -0.015(3) 0.003(2)

loop_
_atom_type_symbol
_atom_type_description
_atom_type_scat_dispersion_real
_atom_type_scat_dispersion_imag
_atom_type_scat_source
C C 0.0033 0.0016 'International Tables Vol C Tables 4.2.6.8 and 6.1.1.4'
H H 0.0000 0.0000 'International Tables Vol C Tables 4.2.6.8 and 6.1.1.4'
Ni Ni 0.3393 1.1124 'International Tables Vol C Tables 4.2.6.8 and 6.1.1.4'
Zn Zn 0.2839 1.4301 'International Tables Vol C Tables 4.2.6.8 and 6.1.1.4'

loop_
_geom_angle_atom_site_label_1
_geom_angle_atom_site_label_2
_geom_angle_atom_site_label_3
_geom_angle
Zn3 Ni1 Zn4 116.64(3)
Zn3 Ni1 Zn2 72.94(3)
Zn4 Ni1 Zn2 71.34(3)
Zn3 Ni1 Zn1 71.59(3)
Zn4 Ni1 Zn1 70.86(3)
Zn2 Ni1 Zn1 106.45(3)
Zn3 Ni1 Zn6 76.33(3)
Zn4 Ni1 Zn6 138.93(3)
Zn2 Ni1 Zn6 76.81(3)
Zn1 Ni1 Zn6 144.82(3)
Zn3 Ni1 Zn7 75.52(3)
Zn4 Ni1 Zn7 139.06(3)
Zn2 Ni1 Zn7 144.68(3)
Zn1 Ni1 Zn7 77.72(3)
Zn6 Ni1 Zn7 80.69(3)
Zn3 Ni1 Zn5 141.53(3)
Zn4 Ni1 Zn5 74.33(3)
Zn2 Ni1 Zn5 140.80(3)
Zn1 Ni1 Zn5 78.97(3)
Zn6 Ni1 Zn5 121.16(3)
Zn7 Ni1 Zn5 74.45(3)
Zn3 Ni1 Zn8 142.65(3)
Zn4 Ni1 Zn8 74.60(3)
Zn2 Ni1 Zn8 78.43(3)
Zn1 Ni1 Zn8 141.00(3)
Zn6 Ni1 Zn8 74.16(3)
Zn7 Ni1 Zn8 120.86(3)
Zn5 Ni1 Zn8 74.71(3)
Zn3 Ni1 Ni2 119.69(3)
Zn4 Ni1 Ni2 123.67(3)
Zn2 Ni1 Ni2 126.29(3)
Zn1 Ni1 Ni2 127.25(3)
Zn6 Ni1 Ni2 59.56(3)
Zn7 Ni1 Ni2 59.51(3)
Zn5 Ni1 Ni2 61.81(3)
Zn8 Ni1 Ni2 61.54(3)
C1 Ni2 C5 39.4(2)
C1 Ni2 C2 39.93(19)
C5 Ni2 C2 66.42(19)
C1 Ni2 C3 65.54(18)
C5 Ni2 C3 65.62(19)
C2 Ni2 C3 38.63(19)
C1 Ni2 C4 65.43(19)
C5 Ni2 C4 39.01(18)
C2 Ni2 C4 65.40(19)
C3 Ni2 C4 38.89(19)
C1 Ni2 Zn7 137.96(15)
C5 Ni2 Zn7 100.60(14)
C2 Ni2 Zn7 154.97(15)
C3 Ni2 Zn7 117.11(14)
C4 Ni2 Zn7 90.85(14)
C1 Ni2 Zn6 142.23(15)
C5 Ni2 Zn6 153.41(14)
C2 Ni2 Zn6 103.50(14)
C3 Ni2 Zn6 90.91(14)
C4 Ni2 Zn6 114.54(13)
Zn7 Ni2 Zn6 78.38(3)
C1 Ni2 Zn8 95.10(14)
C5 Ni2 Zn8 130.91(14)
C2 Ni2 Zn8 89.90(14)
C3 Ni2 Zn8 120.43(14)
C4 Ni2 Zn8 155.27(14)
Zn7 Ni2 Zn8 113.79(3)
Zn6 Ni2 Zn8 70.94(3)
C1 Ni2 Ni1 142.38(14)
C5 Ni2 Ni1 143.73(13)
C2 Ni2 Ni1 144.42(14)
C3 Ni2 Ni1 147.93(14)
C4 Ni2 Ni1 147.53(14)
Zn7 Ni2 Ni1 57.31(2)
Zn6 Ni2 Ni1 57.24(2)
Zn8 Ni2 Ni1 56.65(2)
C1 Ni2 Zn5 92.69(13)
C5 Ni2 Zn5 90.59(13)
C2 Ni2 Zn5 127.79(14)
C3 Ni2 Zn5 155.52(14)
C4 Ni2 Zn5 123.16(14)
Zn7 Ni2 Zn5 71.07(3)
Zn6 Ni2 Zn5 113.56(3)
Zn8 Ni2 Zn5 70.24(3)
Ni1 Ni2 Zn5 56.50(2)
C15 Zn1 C11 36.45(18)
C15 Zn1 C14 36.69(18)
C11 Zn1 C14 60.41(18)
C15 Zn1 C12 60.82(18)
C11 Zn1 C12 36.26(19)
C14 Zn1 C12 60.16(17)
C15 Zn1 C13 60.65(18)
C11 Zn1 C13 60.19(18)
C14 Zn1 C13 35.83(18)
C12 Zn1 C13 36.04(18)
C15 Zn1 Ni1 149.33(13)
C11 Zn1 Ni1 151.78(13)
C14 Zn1 Ni1 145.48(13)
C12 Zn1 Ni1 148.31(13)
C13 Zn1 Ni1 144.79(13)
C15 Zn1 Zn4 127.02(13)
C11 Zn1 Zn4 153.82(13)
C14 Zn1 Zn4 95.37(13)
C12 Zn1 Zn4 124.89(14)
C13 Zn1 Zn4 94.60(13)
Ni1 Zn1 Zn4 54.33(2)
C15 Zn1 Zn3 139.60(13)
C11 Zn1 Zn3 105.73(13)
C14 Zn1 Zn3 156.78(13)
C12 Zn1 Zn3 97.36(12)
C13 Zn1 Zn3 122.00(13)
Ni1 Zn1 Zn3 53.76(2)
Zn4 Zn1 Zn3 93.37(3)
C15 Zn1 Zn7 106.20(13)
C11 Zn1 Zn7 103.34(13)
C14 Zn1 Zn7 137.73(13)
C12 Zn1 Zn7 130.41(14)
C13 Zn1 Zn7 163.52(13)
Ni1 Zn1 Zn7 51.26(2)
Zn4 Zn1 Zn7 101.63(3)
Zn3 Zn1 Zn7 60.39(2)
C15 Zn1 Zn5 101.05(13)
C11 Zn1 Zn5 131.09(14)
C14 Zn1 Zn5 101.90(13)
C12 Zn1 Zn5 160.83(13)
C13 Zn1 Zn5 131.63(13)
Ni1 Zn1 Zn5 50.78(2)
Zn4 Zn1 Zn5 59.38(2)
Zn3 Zn1 Zn5 101.07(3)
Zn7 Zn1 Zn5 57.39(2)
C22 Zn2 C23 36.66(19)
C22 Zn2 C21 36.84(18)
C23 Zn2 C21 61.32(18)
C22 Zn2 C24 60.64(18)
C23 Zn2 C24 36.64(17)
C21 Zn2 C24 60.35(18)
C22 Zn2 C25 60.67(17)
C23 Zn2 C25 60.69(18)
C21 Zn2 C25 36.27(18)
C24 Zn2 C25 35.65(19)
C22 Zn2 Ni1 152.26(13)
C23 Zn2 Ni1 152.55(14)
C21 Zn2 Ni1 145.01(13)
C24 Zn2 Ni1 146.16(13)
C25 Zn2 Ni1 142.05(13)
C22 Zn2 Zn4 153.17(13)
C23 Zn2 Zn4 126.55(13)
C21 Zn2 Zn4 123.55(13)
C24 Zn2 Zn4 94.70(12)
C25 Zn2 Zn4 93.35(12)
Ni1 Zn2 Zn4 54.18(2)
C22 Zn2 Zn3 105.74(14)
C23 Zn2 Zn3 140.91(13)
C21 Zn2 Zn3 94.86(13)
C24 Zn2 Zn3 153.65(13)
C25 Zn2 Zn3 118.60(14)
Ni1 Zn2 Zn3 53.17(2)
Zn4 Zn2 Zn3 92.17(3)
C22 Zn2 Zn6 104.08(13)
C23 Zn2 Zn6 109.03(13)
C21 Zn2 Zn6 129.84(13)
C24 Zn2 Zn6 141.12(13)
C25 Zn2 Zn6 164.60(12)
Ni1 Zn2 Zn6 51.75(2)
Zn4 Zn2 Zn6 102.04(3)
Zn3 Zn2 Zn6 60.96(2)
C22 Zn2 Zn8 132.69(14)
C23 Zn2 Zn8 103.26(13)
C21 Zn2 Zn8 163.67(13)
C24 Zn2 Zn8 104.34(13)
C25 Zn2 Zn8 133.32(13)
Ni1 Zn2 Zn8 51.15(2)
Zn4 Zn2 Zn8 59.73(2)
Zn3 Zn2 Zn8 101.09(3)
Zn6 Zn2 Zn8 57.73(2)
C31 Zn3 Ni1 173.4(2)
C31 Zn3 Zn1 128.31(19)
Ni1 Zn3 Zn1 54.66(2)
C31 Zn3 Zn2 129.9(2)
Ni1 Zn3 Zn2 53.89(2)
Zn1 Zn3 Zn2 86.11(3)
C31 Zn3 Zn7 121.8(2)
Ni1 Zn3 Zn7 52.78(2)
Zn1 Zn3 Zn7 63.61(2)
Zn2 Zn3 Zn7 105.16(3)
C31 Zn3 Zn6 122.96(19)
Ni1 Zn3 Zn6 52.33(2)
Zn1 Zn3 Zn6 105.74(3)
Zn2 Zn3 Zn6 62.00(2)
Zn7 Zn3 Zn6 64.00(2)
C32 Zn4 Ni1 171.30(18)
C32 Zn4 Zn1 129.30(16)
Ni1 Zn4 Zn1 54.81(2)
C32 Zn4 Zn2 129.93(17)
Ni1 Zn4 Zn2 54.48(2)
Zn1 Zn4 Zn2 87.34(3)
C32 Zn4 Zn5 119.59(18)
Ni1 Zn4 Zn5 53.35(2)
Zn1 Zn4 Zn5 65.28(2)
Zn2 Zn4 Zn5 105.65(3)
C32 Zn4 Zn8 119.98(17)
Ni1 Zn4 Zn8 53.23(2)
Zn1 Zn4 Zn8 106.03(3)
Zn2 Zn4 Zn8 64.51(2)
Zn5 Zn4 Zn8 60.65(2)
C33 Zn5 Ni1 159.11(16)
C33 Zn5 Ni2 138.80(16)
Ni1 Zn5 Ni2 61.69(2)
C33 Zn5 Zn4 108.60(16)
Ni1 Zn5 Zn4 52.32(2)
Ni2 Zn5 Zn4 105.66(3)
C33 Zn5 Zn7 137.37(17)
Ni1 Zn5 Zn7 52.61(2)
Ni2 Zn5 Zn7 53.01(2)
Zn4 Zn5 Zn7 100.95(3)
C33 Zn5 Zn8 129.66(17)
Ni1 Zn5 Zn8 52.67(2)
Ni2 Zn5 Zn8 54.73(2)
Zn4 Zn5 Zn8 59.85(2)
Zn7 Zn5 Zn8 91.63(3)
C33 Zn5 Zn1 114.08(16)
Ni1 Zn5 Zn1 50.25(2)
Ni2 Zn5 Zn1 103.95(3)
Zn4 Zn5 Zn1 55.34(2)
Zn7 Zn5 Zn1 60.49(2)
Zn8 Zn5 Zn1 98.43(2)
C34 Zn6 Ni1 158.07(19)
C34 Zn6 Ni2 138.0(2)
Ni1 Zn6 Ni2 63.20(3)
C34 Zn6 Zn8 127.8(2)
Ni1 Zn6 Zn8 53.14(2)
Ni2 Zn6 Zn8 55.82(2)
C34 Zn6 Zn3 114.6(2)
Ni1 Zn6 Zn3 51.33(2)
Ni2 Zn6 Zn3 103.29(3)
Zn8 Zn6 Zn3 101.52(3)
C34 Zn6 Zn2 107.63(19)
Ni1 Zn6 Zn2 51.43(2)
Ni2 Zn6 Zn2 107.88(3)
Zn8 Zn6 Zn2 62.20(2)
Zn3 Zn6 Zn2 57.04(2)
C34 Zn6 Zn7 142.7(2)
Ni1 Zn6 Zn7 49.68(2)
Ni2 Zn6 Zn7 50.80(2)
Zn8 Zn6 Zn7 88.27(2)
Zn3 Zn6 Zn7 57.60(2)
Zn2 Zn6 Zn7 97.22(2)
C35 Zn7 Ni1 157.78(18)
C35 Zn7 Ni2 138.70(18)
Ni1 Zn7 Ni2 63.18(3)
C35 Zn7 Zn5 129.56(19)
Ni1 Zn7 Zn5 52.94(2)
Ni2 Zn7 Zn5 55.92(2)
C35 Zn7 Zn3 112.63(18)
Ni1 Zn7 Zn3 51.70(2)
Ni2 Zn7 Zn3 104.04(3)
Zn5 Zn7 Zn3 101.38(3)
C35 Zn7 Zn1 108.20(17)
Ni1 Zn7 Zn1 51.03(2)
Ni2 Zn7 Zn1 107.70(3)
Zn5 Zn7 Zn1 62.13(2)
Zn3 Zn7 Zn1 56.00(2)
C35 Zn7 Zn6 141.23(19)
Ni1 Zn7 Zn6 49.63(2)
Ni2 Zn7 Zn6 50.82(2)
Zn5 Zn7 Zn6 88.18(2)
Zn3 Zn7 Zn6 58.40(2)
Zn1 Zn7 Zn6 96.65(2)
C36 Zn8 Ni1 158.70(17)
C36 Zn8 Ni2 139.31(17)
Ni1 Zn8 Ni2 61.81(3)
C36 Zn8 Zn6 136.21(18)
Ni1 Zn8 Zn6 52.69(2)
Ni2 Zn8 Zn6 53.24(2)
C36 Zn8 Zn4 108.85(17)
Ni1 Zn8 Zn4 52.16(2)
Ni2 Zn8 Zn4 105.63(3)
Zn6 Zn8 Zn4 100.83(3)
C36 Zn8 Zn5 130.76(18)
Ni1 Zn8 Zn5 52.62(2)
Ni2 Zn8 Zn5 55.03(2)
Zn6 Zn8 Zn5 91.92(3)
Zn4 Zn8 Zn5 59.51(2)
C36 Zn8 Zn2 113.00(17)
Ni1 Zn8 Zn2 50.42(2)
Ni2 Zn8 Zn2 103.96(3)
Zn6 Zn8 Zn2 60.07(2)
Zn4 Zn8 Zn2 55.75(2)
Zn5 Zn8 Zn2 98.61(2)
C5 C1 C2 108.7(4)
C5 C1 C6 125.6(5)
C2 C1 C6 125.3(5)
C5 C1 Ni2 71.3(3)
C2 C1 Ni2 71.2(3)
C6 C1 Ni2 129.4(3)
C3 C2 C1 106.9(4)
C3 C2 C7 125.8(5)
C1 C2 C7 126.9(5)
C3 C2 Ni2 71.0(3)
C1 C2 Ni2 68.9(3)
C7 C2 Ni2 131.1(4)
C2 C3 C4 109.0(4)
C2 C3 C8 126.6(5)
C4 C3 C8 123.5(5)
C2 C3 Ni2 70.3(3)
C4 C3 Ni2 70.9(3)
C8 C3 Ni2 133.3(4)
C5 C4 C3 108.1(4)
C5 C4 C9 125.9(5)
C3 C4 C9 125.0(5)
C5 C4 Ni2 69.7(3)
C3 C4 Ni2 70.2(3)
C9 C4 Ni2 134.3(4)
C1 C5 C4 107.3(4)
C1 C5 C10 126.9(5)
C4 C5 C10 125.5(5)
C1 C5 Ni2 69.4(3)
C4 C5 Ni2 71.3(3)
C10 C5 Ni2 129.9(3)
C15 C11 C12 108.6(4)
C15 C11 C16 126.0(5)
C12 C11 C16 125.0(5)
C15 C11 Zn1 71.3(3)
C12 C11 Zn1 72.7(3)
C16 C11 Zn1 127.1(4)
C11 C12 C13 107.5(4)
C11 C12 C17 125.2(5)
C13 C12 C17 126.8(5)
C11 C12 Zn1 71.0(3)
C13 C12 Zn1 72.2(3)
C17 C12 Zn1 127.8(4)
C14 C13 C12 108.4(4)
C14 C13 C18 124.9(5)
C12 C13 C18 126.2(5)
C14 C13 Zn1 71.7(3)
C12 C13 Zn1 71.8(3)
C18 C13 Zn1 128.8(4)
C13 C14 C15 108.1(4)
C13 C14 C19 125.2(5)
C15 C14 C19 126.4(5)
C13 C14 Zn1 72.5(3)
C15 C14 Zn1 70.6(3)
C19 C14 Zn1 127.5(3)
C11 C15 C14 107.3(4)
C11 C15 C20 126.2(5)
C14 C15 C20 126.5(4)
C11 C15 Zn1 72.2(3)
C14 C15 Zn1 72.7(3)
C20 C15 Zn1 122.2(3)
C25 C21 C22 107.5(4)
C25 C21 C26 126.6(5)
C22 C21 C26 125.4(5)
C25 C21 Zn2 73.3(3)
C22 C21 Zn2 70.7(3)
C26 C21 Zn2 127.8(4)
C23 C22 C21 108.5(4)
C23 C22 C27 125.5(5)
C21 C22 C27 125.5(5)
C23 C22 Zn2 72.0(3)
C21 C22 Zn2 72.5(3)
C27 C22 Zn2 127.9(4)
C22 C23 C24 107.4(4)
C22 C23 C28 125.8(5)
C24 C23 C28 126.6(5)
C22 C23 Zn2 71.3(3)
C24 C23 Zn2 73.4(3)
C28 C23 Zn2 124.3(4)
C25 C24 C23 108.3(4)
C25 C24 C29 125.9(5)
C23 C24 C29 125.5(5)
C25 C24 Zn2 72.4(3)
C23 C24 Zn2 69.9(3)
C29 C24 Zn2 128.3(4)
C24 C25 C21 108.3(4)
C24 C25 C30 125.8(5)
C21 C25 C30 125.7(5)
C24 C25 Zn2 72.0(3)
C21 C25 Zn2 70.4(3)
C30 C25 Zn2 127.3(4)

loop_
_geom_bond_atom_site_label_1
_geom_bond_atom_site_label_2
_geom_bond_distance
Ni1 Zn3 2.3396(8)
Ni1 Zn4 2.3524(9)
Ni1 Zn2 2.3613(8)
Ni1 Zn1 2.3662(8)
Ni1 Zn6 2.3719(8)
Ni1 Zn7 2.3738(9)
Ni1 Zn5 2.3844(8)
Ni1 Zn8 2.3860(9)
Ni1 Ni2 2.5174(9)
Ni2 C1 2.104(5)
Ni2 C5 2.130(5)
Ni2 C2 2.134(5)
Ni2 C3 2.144(5)
Ni2 C4 2.152(5)
Ni2 Zn7 2.4307(9)
Ni2 Zn6 2.4316(9)
Ni2 Zn8 2.5110(9)
Ni2 Zn5 2.5204(9)
Zn1 C15 2.256(5)
Zn1 C11 2.268(5)
Zn1 C14 2.284(5)
Zn1 C12 2.290(5)
Zn1 C13 2.295(5)
Zn1 Zn4 2.7354(9)
Zn1 Zn3 2.7524(9)
Zn1 Zn7 2.9739(9)
Zn1 Zn5 3.0209(9)
Zn2 C22 2.251(5)
Zn2 C23 2.260(5)
Zn2 C21 2.274(5)
Zn2 C24 2.306(5)
Zn2 C25 2.311(5)
Zn2 Zn4 2.7484(8)
Zn2 Zn3 2.7941(9)
Zn2 Zn6 2.9405(9)
Zn2 Zn8 3.0013(9)
Zn3 C31 1.963(6)
Zn3 Zn7 2.8863(9)
Zn3 Zn6 2.9115(9)
Zn4 C32 1.963(5)
Zn4 Zn5 2.8617(9)
Zn4 Zn8 2.8716(9)
Zn5 C33 1.963(5)
Zn5 Zn7 2.8785(9)
Zn5 Zn8 2.8946(9)
Zn6 C34 1.967(5)
Zn6 Zn8 2.8688(9)
Zn6 Zn7 3.0724(9)
Zn7 C35 1.963(5)
Zn8 C36 1.963(5)
C1 C5 1.427(7)
C1 C2 1.448(7)
C1 C6 1.506(7)
C2 C3 1.415(7)
C2 C7 1.490(7)
C3 C4 1.430(7)
C3 C8 1.506(7)
C4 C5 1.430(7)
C4 C9 1.502(7)
C5 C10 1.495(7)
C11 C15 1.415(7)
C11 C12 1.418(8)
C11 C16 1.505(7)
C12 C13 1.418(7)
C12 C17 1.493(7)
C13 C14 1.409(7)
C13 C18 1.511(7)
C14 C15 1.429(7)
C14 C19 1.504(7)
C15 C20 1.488(7)
C21 C25 1.428(7)
C21 C22 1.430(7)
C21 C26 1.489(7)
C22 C23 1.419(7)
C22 C27 1.505(7)
C23 C24 1.436(7)
C23 C28 1.500(7)
C24 C25 1.413(7)
C24 C29 1.510(7)
C25 C30 1.495(7)

loop_
_platon_squeeze_void_nr
_platon_squeeze_void_average_x
_platon_squeeze_void_average_y
_platon_squeeze_void_average_z
_platon_squeeze_void_volume
_platon_squeeze_void_count_electrons
1 0.000 0.500 0.000 398.6 -13.6
